data_4346532
loop_
_publ_author_name
'Maddock, Lewis C. H.'
'Cadenbach, Thomas'
'Kennedy, Alan R.'
'Borilovic, Ivana'
'Arom\'i, Guillem'
'Hevia, Eva'

_publ_section_title
;
 Accessing sodium ferrate complexes containing neutral and anionic
 N-heterocyclic carbene ligands: structural, synthetic, and magnetic
 insights.
;
_journal_issue 18
_journal_name_full 'Inorganic chemistry'
_journal_page_first 9201
_journal_page_last 9210
_journal_paper_doi 10.1021/acs.inorgchem.5b01638
_journal_volume 54
_journal_year 2015
_chemical_formula_sum 'C72 H126 Fe N7 Na Si6'
_chemical_formula_weight 1337.17
_space_group_crystal_system monoclinic
_space_group_IT_number 14
_space_group_name_Hall '-P 2ybc'
_space_group_name_H-M_alt 'P 1 21/c 1'
_atom_sites_solution_hydrogens mixed
_audit_creation_method SHELXL-2013
_cell_angle_alpha 90
_cell_angle_beta 122.634(13)
_cell_angle_gamma 90
_cell_formula_units_Z 4
_cell_length_a 20.763(3)
_cell_length_b 21.1154(19)
_cell_length_c 22.800(6)
_cell_measurement_reflns_used 6034
_cell_measurement_temperature 123(2)
_cell_measurement_theta_max 30.3431
_cell_measurement_theta_min 2.9468
_cell_volume 8418(3)
_computing_structure_refinement 'SHELXL-2013 (Sheldrick, 2013)'
_diffrn_ambient_temperature 123(2)
_diffrn_detector_area_resol_mean 16.0727
_diffrn_measured_fraction_theta_full 0.998
_diffrn_measured_fraction_theta_max 0.998
_diffrn_measurement_device_type 'Xcalibur, Eos'
_diffrn_radiation_monochromator graphite
_diffrn_radiation_source 'Enhance (Mo) X-ray Source'
_diffrn_radiation_type 'Mo K\a'
_diffrn_radiation_wavelength 0.7107
_diffrn_reflns_av_R_equivalents 0.1266
_diffrn_reflns_av_unetI/netI 0.1486
_diffrn_reflns_Laue_measured_fraction_full 0.998
_diffrn_reflns_Laue_measured_fraction_max 0.998
_diffrn_reflns_limit_h_max 23
_diffrn_reflns_limit_h_min -25
_diffrn_reflns_limit_k_max 26
_diffrn_reflns_limit_k_min -26
_diffrn_reflns_limit_l_max 28
_diffrn_reflns_limit_l_min -28
_diffrn_reflns_number 59762
_diffrn_reflns_point_group_measured_fraction_full 0.998
_diffrn_reflns_point_group_measured_fraction_max 0.998
_diffrn_reflns_theta_full 25.242
_diffrn_reflns_theta_max 26.000
_diffrn_reflns_theta_min 2.953
_exptl_absorpt_coefficient_mu 0.309
_exptl_absorpt_correction_T_max 1.00000
_exptl_absorpt_correction_T_min 0.93498
_exptl_absorpt_correction_type multi-scan
_exptl_absorpt_process_details
;
CrysAlisPro, Oxford Diffraction Ltd.,
Version 1.171.34.40 (release 27-08-2010 CrysAlis171 .NET)
(compiled Aug 27 2010,11:50:40)
Empirical absorption correction using spherical harmonics,
 implemented in SCALE3 ABSPACK scaling algorithm.
;
_exptl_crystal_colour green
_exptl_crystal_density_diffrn 1.055
_exptl_crystal_description plates
_exptl_crystal_F_000 2912
_exptl_crystal_size_max 0.4
_exptl_crystal_size_mid 0.2
_exptl_crystal_size_min 0.04
_refine_diff_density_max 0.507
_refine_diff_density_min -0.350
_refine_diff_density_rms 0.068
_refine_ls_extinction_method none
_refine_ls_goodness_of_fit_ref 0.994
_refine_ls_hydrogen_treatment constr
_refine_ls_matrix_type full
_refine_ls_number_parameters 853
_refine_ls_number_reflns 16510
_refine_ls_number_restraints 273
_refine_ls_restrained_S_all 0.990
_refine_ls_R_factor_all 0.1543
_refine_ls_R_factor_gt 0.0761
_refine_ls_shift/su_max 0.000
_refine_ls_shift/su_mean 0.000
_refine_ls_structure_factor_coef Fsqd
_refine_ls_weighting_details 'w=1/[\s^2^(Fo^2^)+(0.0530P)^2^] where P=(Fo^2^+2Fc^2^)/3'
_refine_ls_weighting_scheme calc
_refine_ls_wR_factor_gt 0.1371
_refine_ls_wR_factor_ref 0.1748
_reflns_Friedel_coverage 0.000
_reflns_number_gt 8756
_reflns_number_total 16510
_reflns_threshold_expression 'I > 2\s(I)'
_cod_data_source_file ic5b01638_si_002.cif
_cod_data_source_block lewis1c_new
_cod_original_sg_symbol_H-M 'P 21/c'
_cod_database_code 4346532
_shelx_space_group_comment
;
The symmetry employed for this shelxl refinement is uniquely defined
by the following loop, which should always be used as a source of
symmetry information in preference to the above space-group names.
They are only intended as comments.
;
_shelxl_version_number 2013-3

loop_
_space_group_symop_operation_xyz
'x, y, z'
'-x, y+1/2, -z+1/2'
'-x, -y, -z'
'x, -y-1/2, z-1/2'

loop_
_atom_site_label
_atom_site_type_symbol
_atom_site_fract_x
_atom_site_fract_y
_atom_site_fract_z
_atom_site_U_iso_or_equiv
_atom_site_adp_type
_atom_site_occupancy
_atom_site_site_symmetry_order
_atom_site_calc_flag
_atom_site_refinement_flags_posn
_atom_site_refinement_flags_adp
_atom_site_refinement_flags_occupancy
_atom_site_disorder_assembly
_atom_site_disorder_group
Fe1 Fe 0.21142(3) -0.22317(2) 0.34444(3) 0.02501(16) Uani 1 1 d . . . . .
Na1 Na -0.27816(11) -0.21573(7) 0.34853(10) 0.0551(6) Uani 1 1 d . . . . .
Si1 Si 0.12527(7) -0.35108(5) 0.26925(7) 0.0336(3) Uani 1 1 d . . . . .
Si2 Si 0.29096(8) -0.35901(5) 0.38376(7) 0.0437(4) Uani 1 1 d . U . . .
Si3 Si 0.20356(7) -0.17808(5) 0.20740(6) 0.0331(3) Uani 1 1 d . . . . .
Si4 Si 0.11358(7) -0.10512(5) 0.25181(7) 0.0343(3) Uani 1 1 d . . . . .
Si5 Si 0.21797(7) -0.21490(5) 0.48676(6) 0.0319(3) Uani 1 1 d . . . . .
Si6 Si 0.32264(7) -0.13090(5) 0.46885(7) 0.0347(3) Uani 1 1 d . . . . .
N1 N -0.2611(2) -0.37851(14) 0.31719(18) 0.0327(9) Uani 1 1 d . . . . .
N2 N -0.3210(2) -0.36390(14) 0.36751(18) 0.0325(9) Uani 1 1 d . . . . .
N3 N -0.35225(18) -0.05506(14) 0.30032(17) 0.0267(8) Uani 1 1 d . . . . .
N4 N -0.23176(18) -0.06584(13) 0.36394(16) 0.0248(8) Uani 1 1 d . . . . .
N5 N 0.20881(18) -0.31705(14) 0.33313(17) 0.0276(8) Uani 1 1 d . . . . .
N6 N 0.17406(18) -0.16548(13) 0.26315(17) 0.0284(8) Uani 1 1 d . . . . .
N7 N 0.25173(18) -0.18622(14) 0.43833(17) 0.0276(8) Uani 1 1 d . . . . .
C1 C -0.2833(2) -0.33139(17) 0.3433(2) 0.0286(10) Uani 1 1 d . . . . .
C2 C -0.3223(3) -0.42809(18) 0.3568(3) 0.0473(13) Uani 1 1 d . . . . .
H2 H -0.3453 -0.4595 0.3695 0.057 Uiso 1 1 calc R U . . .
C3 C -0.2849(3) -0.43764(19) 0.3250(3) 0.0476(13) Uani 1 1 d . . . . .
H3 H -0.2761 -0.4772 0.3105 0.057 Uiso 1 1 calc R U . . .
C4 C -0.2153(3) -0.36788(18) 0.2880(2) 0.0326(10) Uani 1 1 d . . . . .
C5 C -0.1360(3) -0.36588(19) 0.3327(3) 0.0426(12) Uani 1 1 d . U . . .
C6 C -0.0934(3) -0.3526(2) 0.3034(3) 0.0531(14) Uani 1 1 d . . . . .
H6 H -0.0393 -0.3494 0.3324 0.064 Uiso 1 1 calc R U . . .
C7 C -0.1297(3) -0.3440(2) 0.2324(3) 0.0516(14) Uani 1 1 d . . . . .
H7 H -0.1000 -0.3345 0.2132 0.062 Uiso 1 1 calc R U . . .
C8 C -0.2071(3) -0.34875(19) 0.1891(3) 0.0444(12) Uani 1 1 d . . . . .
H8 H -0.2305 -0.3435 0.1403 0.053 Uiso 1 1 calc R U . . .
C9 C -0.2522(3) -0.36122(18) 0.2161(2) 0.0366(11) Uani 1 1 d . U . . .
C10 C -0.3382(3) -0.36752(18) 0.1678(2) 0.0413(11) Uani 1 1 d D U . . .
H10 H -0.3619 -0.3678 0.1961 0.050 Uiso 1 1 calc R U . A 1
C13 C -0.0967(3) -0.3765(2) 0.4109(3) 0.0588(14) Uani 1 1 d D U . . .
H13 H -0.1307 -0.4038 0.4188 0.071 Uiso 1 1 calc R U . B 1
C16 C -0.3559(3) -0.33405(18) 0.4007(2) 0.0322(10) Uani 1 1 d . . . . .
C17 C -0.3109(3) -0.32680(19) 0.4736(2) 0.0369(11) Uani 1 1 d . . . . .
C18 C -0.3482(3) -0.3000(2) 0.5036(3) 0.0499(13) Uani 1 1 d . . . . .
H18 H -0.3206 -0.2936 0.5526 0.060 Uiso 1 1 calc R U . . .
C19 C -0.4239(3) -0.2829(2) 0.4639(3) 0.0580(15) Uani 1 1 d . . . . .
H19 H -0.4480 -0.2662 0.4861 0.070 Uiso 1 1 calc R U . . .
C20 C -0.4654(3) -0.2895(2) 0.3927(3) 0.0550(14) Uani 1 1 d . . . . .
H20 H -0.5173 -0.2764 0.3662 0.066 Uiso 1 1 calc R U . . .
C22 C -0.4316(3) -0.3153(2) 0.3592(2) 0.0385(11) Uani 1 1 d . . . . .
C23 C -0.4777(3) -0.3210(2) 0.2800(2) 0.0456(12) Uani 1 1 d . . . . .
H23 H -0.4432 -0.3394 0.2664 0.055 Uiso 1 1 calc R U . . .
C24 C -0.5049(3) -0.2572(2) 0.2443(3) 0.0680(16) Uani 1 1 d . . . . .
H24A H -0.5417 -0.2392 0.2542 0.102 Uiso 1 1 calc R U . . .
H24B H -0.5297 -0.2626 0.1939 0.102 Uiso 1 1 calc R U . . .
H24C H -0.4611 -0.2286 0.2618 0.102 Uiso 1 1 calc R U . . .
C25 C -0.5435(3) -0.3665(3) 0.2562(3) 0.097(2) Uani 1 1 d . . . . .
H25A H -0.5237 -0.4075 0.2792 0.145 Uiso 1 1 calc R U . . .
H25B H -0.5707 -0.3720 0.2056 0.145 Uiso 1 1 calc R U . . .
H25C H -0.5787 -0.3495 0.2684 0.145 Uiso 1 1 calc R U . . .
C26 C -0.2289(3) -0.3471(2) 0.5174(3) 0.0470(13) Uani 1 1 d . . . . .
H26 H -0.2116 -0.3579 0.4853 0.056 Uiso 1 1 calc R U . . .
C27 C -0.1766(3) -0.2954(3) 0.5663(3) 0.0792(19) Uani 1 1 d . . . . .
H27A H -0.1830 -0.2570 0.5395 0.119 Uiso 1 1 calc R U . . .
H27B H -0.1234 -0.3096 0.5903 0.119 Uiso 1 1 calc R U . . .
H27C H -0.1899 -0.2861 0.6007 0.119 Uiso 1 1 calc R U . . .
C28 C -0.2217(4) -0.4068(2) 0.5583(3) 0.089(2) Uani 1 1 d . . . . .
H28A H -0.2366 -0.3971 0.5915 0.134 Uiso 1 1 calc R U . . .
H28B H -0.1687 -0.4217 0.5837 0.134 Uiso 1 1 calc R U . . .
H28C H -0.2554 -0.4398 0.5261 0.134 Uiso 1 1 calc R U . . .
C29 C -0.2974(2) -0.10052(17) 0.3329(2) 0.0275(10) Uani 1 1 d . . . . .
C30 C -0.2455(2) -0.00199(17) 0.3512(2) 0.0273(10) Uani 1 1 d . . . . .
H30 H -0.2082 0.0306 0.3677 0.033 Uiso 1 1 calc R U . . .
C31 C -0.3210(2) 0.00536(18) 0.3114(2) 0.0320(10) Uani 1 1 d . . . . .
H31 H -0.3481 0.0441 0.2939 0.038 Uiso 1 1 calc R U . . .
C32 C -0.4334(2) -0.06829(17) 0.2565(2) 0.0329(11) Uani 1 1 d . . . . .
C33 C -0.4762(3) -0.0705(2) 0.2872(2) 0.0468(12) Uani 1 1 d D U . . .
C34 C -0.5536(3) -0.0863(2) 0.2433(3) 0.0644(17) Uani 1 1 d . . . . .
H34 H -0.5844 -0.0891 0.2624 0.077 Uiso 1 1 calc R U . . .
C35 C -0.5863(3) -0.0980(2) 0.1736(3) 0.0649(17) Uani 1 1 d . . . . .
H35 H -0.6389 -0.1090 0.1452 0.078 Uiso 1 1 calc R U . . .
C36 C -0.5427(3) -0.0938(2) 0.1450(3) 0.0520(14) Uani 1 1 d . . . . .
H36 H -0.5657 -0.1018 0.0967 0.062 Uiso 1 1 calc R U . . .
C37 C -0.4654(3) -0.07800(18) 0.1855(3) 0.0389(12) Uani 1 1 d . . . . .
C41 C -0.4187(3) -0.0751(2) 0.1522(2) 0.0509(13) Uani 1 1 d . . . . .
H41 H -0.3709 -0.0508 0.1844 0.061 Uiso 1 1 calc R U . . .
C42 C -0.4601(3) -0.0407(3) 0.0827(3) 0.088(2) Uani 1 1 d . . . . .
H42A H -0.5041 -0.0659 0.0483 0.133 Uiso 1 1 calc R U . . .
H42B H -0.4251 -0.0345 0.0669 0.133 Uiso 1 1 calc R U . . .
H42C H -0.4779 0.0006 0.0882 0.133 Uiso 1 1 calc R U . . .
C43 C -0.3952(3) -0.1411(2) 0.1445(3) 0.0673(16) Uani 1 1 d . . . . .
H43A H -0.3665 -0.1617 0.1902 0.101 Uiso 1 1 calc R U . . .
H43B H -0.3629 -0.1381 0.1253 0.101 Uiso 1 1 calc R U . . .
H43C H -0.4409 -0.1661 0.1130 0.101 Uiso 1 1 calc R U . . .
C44 C -0.1572(2) -0.09500(18) 0.4028(2) 0.0335(11) Uani 1 1 d . . . . .
C45 C -0.1292(3) -0.1226(2) 0.3653(3) 0.0433(12) Uani 1 1 d . . . . .
C46 C -0.0580(3) -0.1513(2) 0.4032(3) 0.0637(16) Uani 1 1 d . . . . .
H46 H -0.0371 -0.1707 0.3794 0.076 Uiso 1 1 calc R U . . .
C47 C -0.0169(3) -0.1521(2) 0.4755(3) 0.0757(19) Uani 1 1 d . . . . .
H47 H 0.0316 -0.1722 0.5008 0.091 Uiso 1 1 calc R U . . .
C48 C -0.0462(3) -0.1240(2) 0.5106(3) 0.0689(17) Uani 1 1 d . . . . .
H48 H -0.0175 -0.1253 0.5601 0.083 Uiso 1 1 calc R U . . .
C49 C -0.1167(3) -0.0936(2) 0.4755(2) 0.0467(12) Uani 1 1 d . U . . .
C50 C -0.1479(3) -0.0613(2) 0.5148(2) 0.0541(13) Uani 1 1 d D U . . .
H50 H -0.1820 -0.0261 0.4848 0.065 Uiso 1 1 calc R U . C 1
C53 C -0.1722(3) -0.1210(2) 0.2865(2) 0.0435(12) Uani 1 1 d . . . . .
H53 H -0.2261 -0.1084 0.2686 0.052 Uiso 1 1 calc R U . . .
C54 C -0.1743(3) -0.1854(2) 0.2550(3) 0.0778(19) Uani 1 1 d . . . . .
H54A H -0.1224 -0.1976 0.2689 0.117 Uiso 1 1 calc R U . . .
H54B H -0.2069 -0.1829 0.2041 0.117 Uiso 1 1 calc R U . . .
H54C H -0.1950 -0.2172 0.2719 0.117 Uiso 1 1 calc R U . . .
C55 C -0.1384(4) -0.0716(2) 0.2625(3) 0.0809(19) Uani 1 1 d . . . . .
H55A H -0.1401 -0.0301 0.2809 0.121 Uiso 1 1 calc R U . . .
H55B H -0.1681 -0.0701 0.2115 0.121 Uiso 1 1 calc R U . . .
H55C H -0.0853 -0.0826 0.2796 0.121 Uiso 1 1 calc R U . . .
C56 C 0.1342(3) -0.3880(2) 0.1984(3) 0.0554(14) Uani 1 1 d . . . . .
H56A H 0.1441 -0.3548 0.1742 0.083 Uiso 1 1 calc R U . . .
H56B H 0.0866 -0.4100 0.1651 0.083 Uiso 1 1 calc R U . . .
H56C H 0.1766 -0.4184 0.2192 0.083 Uiso 1 1 calc R U . . .
C57 C 0.0900(3) -0.41606(19) 0.3011(3) 0.0536(14) Uani 1 1 d . . . . .
H57A H 0.1254 -0.4520 0.3166 0.080 Uiso 1 1 calc R U . . .
H57B H 0.0391 -0.4296 0.2632 0.080 Uiso 1 1 calc R U . . .
H57C H 0.0871 -0.4005 0.3401 0.080 Uiso 1 1 calc R U . . .
C58 C 0.0449(2) -0.29279(19) 0.2260(2) 0.0412(12) Uani 1 1 d . . . . .
H58A H 0.0339 -0.2767 0.2600 0.062 Uiso 1 1 calc R U . . .
H58B H -0.0007 -0.3136 0.1877 0.062 Uiso 1 1 calc R U . . .
H58C H 0.0595 -0.2575 0.2076 0.062 Uiso 1 1 calc R U . . .
C59 C 0.3748(2) -0.30758(19) 0.4418(2) 0.0425(12) Uani 1 1 d . U . . .
H59A H 0.3824 -0.2772 0.4136 0.064 Uiso 1 1 calc R U . . .
H59B H 0.4206 -0.3339 0.4686 0.064 Uiso 1 1 calc R U . . .
H59C H 0.3653 -0.2846 0.4739 0.064 Uiso 1 1 calc R U . . .
C60 C 0.3223(3) -0.4051(3) 0.3320(3) 0.100(2) Uani 1 1 d . U . . .
H60A H 0.2954 -0.4458 0.3176 0.150 Uiso 1 1 calc R U . . .
H60B H 0.3776 -0.4125 0.3610 0.150 Uiso 1 1 calc R U . . .
H60C H 0.3102 -0.3807 0.2907 0.150 Uiso 1 1 calc R U . . .
C61 C 0.2855(3) -0.4195(2) 0.4401(3) 0.095(2) Uani 1 1 d . U . . .
H61A H 0.2644 -0.4003 0.4653 0.143 Uiso 1 1 calc R U . . .
H61B H 0.3368 -0.4359 0.4734 0.143 Uiso 1 1 calc R U . . .
H61C H 0.2523 -0.4544 0.4111 0.143 Uiso 1 1 calc R U . . .
C62 C 0.2908(3) -0.2287(2) 0.2462(2) 0.0497(13) Uani 1 1 d . . . . .
H62A H 0.3335 -0.2070 0.2864 0.075 Uiso 1 1 calc R U . . .
H62B H 0.3037 -0.2366 0.2114 0.075 Uiso 1 1 calc R U . . .
H62C H 0.2811 -0.2690 0.2613 0.075 Uiso 1 1 calc R U . . .
C63 C 0.2297(3) -0.1024(2) 0.1818(3) 0.0515(14) Uani 1 1 d . . . . .
H63A H 0.1850 -0.0744 0.1585 0.077 Uiso 1 1 calc R U . . .
H63B H 0.2465 -0.1119 0.1501 0.077 Uiso 1 1 calc R U . . .
H63C H 0.2712 -0.0814 0.2236 0.077 Uiso 1 1 calc R U . . .
C64 C 0.1288(3) -0.2161(2) 0.1233(2) 0.0521(13) Uani 1 1 d . . . . .
H64A H 0.1126 -0.2562 0.1331 0.078 Uiso 1 1 calc R U . . .
H64B H 0.1500 -0.2242 0.0947 0.078 Uiso 1 1 calc R U . . .
H64C H 0.0846 -0.1877 0.0982 0.078 Uiso 1 1 calc R U . . .
C65 C 0.0703(3) -0.1166(2) 0.3043(3) 0.0461(13) Uani 1 1 d . . . . .
H65A H 0.0404 -0.1559 0.2899 0.069 Uiso 1 1 calc R U . . .
H65B H 0.0367 -0.0808 0.2969 0.069 Uiso 1 1 calc R U . . .
H65C H 0.1109 -0.1193 0.3538 0.069 Uiso 1 1 calc R U . . .
C66 C 0.1600(3) -0.02510(18) 0.2756(3) 0.0539(14) Uani 1 1 d . . . . .
H66A H 0.2033 -0.0256 0.3241 0.081 Uiso 1 1 calc R U . . .
H66B H 0.1227 0.0067 0.2700 0.081 Uiso 1 1 calc R U . . .
H66C H 0.1781 -0.0146 0.2450 0.081 Uiso 1 1 calc R U . . .
C67 C 0.0301(3) -0.0970(2) 0.1591(2) 0.0503(13) Uani 1 1 d . . . . .
H67A H 0.0489 -0.0873 0.1289 0.075 Uiso 1 1 calc R U . . .
H67B H -0.0034 -0.0627 0.1561 0.075 Uiso 1 1 calc R U . . .
H67C H 0.0013 -0.1368 0.1441 0.075 Uiso 1 1 calc R U . . .
C68 C 0.1244(2) -0.2565(2) 0.4322(2) 0.0404(11) Uani 1 1 d . . . . .
H68A H 0.0859 -0.2265 0.3989 0.061 Uiso 1 1 calc R U . . .
H68B H 0.1081 -0.2734 0.4623 0.061 Uiso 1 1 calc R U . . .
H68C H 0.1300 -0.2913 0.4069 0.061 Uiso 1 1 calc R U . . .
C69 C 0.2835(3) -0.2739(2) 0.5544(3) 0.0557(14) Uani 1 1 d . . . . .
H69A H 0.2940 -0.3085 0.5320 0.083 Uiso 1 1 calc R U . . .
H69B H 0.2592 -0.2910 0.5778 0.083 Uiso 1 1 calc R U . . .
H69C H 0.3316 -0.2531 0.5887 0.083 Uiso 1 1 calc R U . . .
C70 C 0.2030(3) -0.1511(2) 0.5360(3) 0.0563(14) Uani 1 1 d . . . . .
H70A H 0.2518 -0.1303 0.5684 0.084 Uiso 1 1 calc R U . . .
H70B H 0.1827 -0.1700 0.5620 0.084 Uiso 1 1 calc R U . . .
H70C H 0.1665 -0.1198 0.5030 0.084 Uiso 1 1 calc R U . . .
C71 C 0.4076(3) -0.1523(2) 0.5573(2) 0.0517(14) Uani 1 1 d . . . . .
H71A H 0.3926 -0.1521 0.5913 0.078 Uiso 1 1 calc R U . . .
H71B H 0.4485 -0.1212 0.5711 0.078 Uiso 1 1 calc R U . . .
H71C H 0.4259 -0.1945 0.5554 0.078 Uiso 1 1 calc R U . . .
C72 C 0.2909(3) -0.05022(18) 0.4785(3) 0.0509(13) Uani 1 1 d . . . . .
H72A H 0.2414 -0.0400 0.4363 0.076 Uiso 1 1 calc R U . . .
H72B H 0.3288 -0.0186 0.4852 0.076 Uiso 1 1 calc R U . . .
H72C H 0.2858 -0.0501 0.5188 0.076 Uiso 1 1 calc R U . . .
C73 C 0.3608(3) -0.12021(19) 0.4122(3) 0.0458(13) Uani 1 1 d . . . . .
H73A H 0.3837 -0.1600 0.4100 0.069 Uiso 1 1 calc R U . . .
H73B H 0.3997 -0.0868 0.4315 0.069 Uiso 1 1 calc R U . . .
H73C H 0.3190 -0.1082 0.3653 0.069 Uiso 1 1 calc R U . . .
C11A C -0.3734(5) -0.3133(4) 0.1142(5) 0.057(2) Uani 0.560(7) 1 d D U P D 1
H11A H -0.3684 -0.2734 0.1383 0.085 Uiso 0.560(7) 1 calc R U P D 1
H11B H -0.4276 -0.3221 0.0804 0.085 Uiso 0.560(7) 1 calc R U P D 1
H11C H -0.3464 -0.3098 0.0899 0.085 Uiso 0.560(7) 1 calc R U P D 1
C12A C -0.3590(7) -0.4296(4) 0.1255(5) 0.053(2) Uani 0.560(7) 1 d D U P D 1
H12A H -0.3324 -0.4311 0.1007 0.080 Uiso 0.560(7) 1 calc R U P D 1
H12B H -0.4144 -0.4311 0.0917 0.080 Uiso 0.560(7) 1 calc R U P D 1
H12C H -0.3435 -0.4659 0.1571 0.080 Uiso 0.560(7) 1 calc R U P D 1
C14A C -0.0764(17) -0.3179(7) 0.4563(10) 0.056(4) Uani 0.560(7) 1 d D U P D 1
H14A H -0.0369 -0.2937 0.4550 0.085 Uiso 0.560(7) 1 calc R U P D 1
H14B H -0.0572 -0.3307 0.5043 0.085 Uiso 0.560(7) 1 calc R U P D 1
H14C H -0.1221 -0.2915 0.4387 0.085 Uiso 0.560(7) 1 calc R U P D 1
C15A C -0.0199(7) -0.4122(6) 0.4395(14) 0.084(5) Uani 0.560(7) 1 d D U P D 1
H15A H 0.0154 -0.3854 0.4345 0.126 Uiso 0.560(7) 1 calc R U P D 1
H15B H -0.0293 -0.4515 0.4132 0.126 Uiso 0.560(7) 1 calc R U P D 1
H15C H 0.0026 -0.4223 0.4888 0.126 Uiso 0.560(7) 1 calc R U P D 1
C51A C -0.0885(10) -0.0328(6) 0.5855(5) 0.084(4) Uani 0.560(7) 1 d D U P D 1
H51A H -0.1143 -0.0064 0.6021 0.125 Uiso 0.560(7) 1 calc R U P D 1
H51B H -0.0525 -0.0068 0.5807 0.125 Uiso 0.560(7) 1 calc R U P D 1
H51C H -0.0606 -0.0670 0.6189 0.125 Uiso 0.560(7) 1 calc R U P D 1
C52A C -0.1976(7) -0.1083(6) 0.5259(6) 0.077(3) Uani 0.560(7) 1 d D U P D 1
H52A H -0.1656 -0.1433 0.5555 0.115 Uiso 0.560(7) 1 calc R U P D 1
H52B H -0.2384 -0.1249 0.4808 0.115 Uiso 0.560(7) 1 calc R U P D 1
H52C H -0.2202 -0.0863 0.5485 0.115 Uiso 0.560(7) 1 calc R U P D 1
C38A C -0.4442(15) -0.0570(11) 0.3626(5) 0.0591(18) Uani 0.560(7) 1 d D U P D 1
H38A H -0.3925 -0.0372 0.3843 0.071 Uiso 0.560(7) 1 calc R U P D 1
C39A C -0.4377(8) -0.1204(10) 0.3983(11) 0.068(3) Uani 0.560(7) 1 d D U P D 1
H39A H -0.4878 -0.1411 0.3746 0.102 Uiso 0.560(7) 1 calc R U P D 1
H39B H -0.4202 -0.1128 0.4472 0.102 Uiso 0.560(7) 1 calc R U P D 1
H39C H -0.4009 -0.1476 0.3961 0.102 Uiso 0.560(7) 1 calc R U P D 1
C40A C -0.4985(12) -0.0119(10) 0.3686(9) 0.066(3) Uani 0.560(7) 1 d D U P D 1
H40A H -0.5099 0.0246 0.3379 0.099 Uiso 0.560(7) 1 calc R U P D 1
H40B H -0.4740 0.0027 0.4169 0.099 Uiso 0.560(7) 1 calc R U P D 1
H40C H -0.5460 -0.0342 0.3548 0.099 Uiso 0.560(7) 1 calc R U P D 1
C11B C -0.3738(7) -0.3008(4) 0.1557(8) 0.057(2) Uani 0.440(7) 1 d D U P D 2
H11D H -0.3620 -0.2831 0.2002 0.085 Uiso 0.440(7) 1 calc R U P D 2
H11E H -0.4294 -0.3037 0.1236 0.085 Uiso 0.440(7) 1 calc R U P D 2
H11F H -0.3526 -0.2732 0.1356 0.085 Uiso 0.440(7) 1 calc R U P D 2
C12B C -0.3650(10) -0.4035(6) 0.1013(6) 0.053(2) Uani 0.440(7) 1 d D U P D 2
H12D H -0.3523 -0.3793 0.0721 0.080 Uiso 0.440(7) 1 calc R U P D 2
H12E H -0.4204 -0.4096 0.0761 0.080 Uiso 0.440(7) 1 calc R U P D 2
H12F H -0.3395 -0.4448 0.1124 0.080 Uiso 0.440(7) 1 calc R U P D 2
C14B C -0.069(2) -0.3110(8) 0.4429(14) 0.056(4) Uani 0.440(7) 1 d D U P D 2
H14D H -0.1126 -0.2826 0.4261 0.085 Uiso 0.440(7) 1 calc R U P D 2
H14E H -0.0345 -0.2941 0.4294 0.085 Uiso 0.440(7) 1 calc R U P D 2
H14F H -0.0410 -0.3141 0.4938 0.085 Uiso 0.440(7) 1 calc R U P D 2
C15B C -0.0398(10) -0.4317(8) 0.4389(18) 0.084(5) Uani 0.440(7) 1 d D U P D 2
H15D H 0.0016 -0.4228 0.4315 0.126 Uiso 0.440(7) 1 calc R U P D 2
H15E H -0.0662 -0.4707 0.4142 0.126 Uiso 0.440(7) 1 calc R U P D 2
H15F H -0.0185 -0.4370 0.4888 0.126 Uiso 0.440(7) 1 calc R U P D 2
C51B C -0.0874(12) -0.0122(8) 0.5637(8) 0.084(4) Uani 0.440(7) 1 d D U P D 2
H51D H -0.1072 0.0126 0.5869 0.125 Uiso 0.440(7) 1 calc R U P D 2
H51E H -0.0760 0.0162 0.5363 0.125 Uiso 0.440(7) 1 calc R U P D 2
H51F H -0.0405 -0.0341 0.5987 0.125 Uiso 0.440(7) 1 calc R U P D 2
C52B C -0.1642(10) -0.1090(8) 0.5544(8) 0.077(3) Uani 0.440(7) 1 d D U P D 2
H52D H -0.1161 -0.1287 0.5904 0.115 Uiso 0.440(7) 1 d R U P D 2
H52E H -0.1989 -0.1416 0.5224 0.115 Uiso 0.440(7) 1 d R U P D 2
H52F H -0.1879 -0.0877 0.5763 0.115 Uiso 0.440(7) 1 d R U P D 2
C38B C -0.4381(19) -0.0608(14) 0.3644(6) 0.0591(18) Uani 0.440(7) 1 d D U P D 2
H38B H -0.3910 -0.0357 0.3786 0.071 Uiso 0.440(7) 1 calc R U P D 2
C39B C -0.4091(10) -0.1206(13) 0.4095(14) 0.068(3) Uani 0.440(7) 1 d D U P D 2
H39D H -0.4522 -0.1490 0.3961 0.102 Uiso 0.440(7) 1 calc R U P D 2
H39E H -0.3846 -0.1089 0.4586 0.102 Uiso 0.440(7) 1 calc R U P D 2
H39F H -0.3718 -0.1421 0.4026 0.102 Uiso 0.440(7) 1 calc R U P D 2
C40B C -0.4809(16) -0.0219(13) 0.3899(11) 0.066(3) Uani 0.440(7) 1 d D U P D 2
H40D H -0.5296 -0.0426 0.3752 0.099 Uiso 0.440(7) 1 calc R U P D 2
H40E H -0.4908 0.0208 0.3699 0.099 Uiso 0.440(7) 1 calc R U P D 2
H40F H -0.4497 -0.0190 0.4408 0.099 Uiso 0.440(7) 1 calc R U P D 2

loop_
_atom_site_aniso_label
_atom_site_aniso_U_11
_atom_site_aniso_U_22
_atom_site_aniso_U_33
_atom_site_aniso_U_23
_atom_site_aniso_U_13
_atom_site_aniso_U_12
Fe1 0.0250(3) 0.0275(3) 0.0233(3) -0.0008(3) 0.0136(3) 0.0001(2)
Na1 0.0772(15) 0.0247(9) 0.0641(15) 0.0009(9) 0.0386(13) 0.0014(9)
Si1 0.0334(7) 0.0316(7) 0.0354(8) -0.0052(5) 0.0183(7) -0.0046(5)
Si2 0.0447(9) 0.0316(7) 0.0380(8) -0.0013(6) 0.0111(7) 0.0078(6)
Si3 0.0333(7) 0.0395(7) 0.0284(7) 0.0035(6) 0.0180(6) -0.0019(6)
Si4 0.0315(7) 0.0323(7) 0.0336(8) 0.0038(5) 0.0139(6) 0.0039(5)
Si5 0.0322(7) 0.0408(7) 0.0255(7) -0.0014(5) 0.0175(6) 0.0011(6)
Si6 0.0346(7) 0.0333(7) 0.0289(7) -0.0047(5) 0.0124(6) -0.0054(5)
N1 0.047(2) 0.0224(19) 0.039(2) -0.0008(16) 0.030(2) -0.0029(16)
N2 0.049(2) 0.0254(19) 0.036(2) 0.0009(16) 0.031(2) -0.0001(16)
N3 0.0239(19) 0.0255(18) 0.027(2) -0.0020(15) 0.0114(17) -0.0008(15)
N4 0.030(2) 0.0232(18) 0.021(2) 0.0007(14) 0.0137(17) 0.0062(15)
N5 0.031(2) 0.0267(18) 0.029(2) -0.0030(15) 0.0182(18) -0.0014(15)
N6 0.029(2) 0.0273(18) 0.028(2) -0.0004(15) 0.0142(18) -0.0033(15)
N7 0.029(2) 0.0297(18) 0.023(2) -0.0031(15) 0.0132(17) 0.0019(15)
C1 0.037(3) 0.025(2) 0.026(2) -0.0013(18) 0.019(2) 0.0013(19)
C2 0.084(4) 0.024(2) 0.059(4) -0.004(2) 0.055(3) -0.013(2)
C3 0.078(4) 0.022(2) 0.061(4) -0.005(2) 0.050(3) -0.002(2)
C4 0.047(3) 0.030(2) 0.033(3) -0.004(2) 0.030(3) 0.000(2)
C5 0.044(3) 0.040(3) 0.045(3) -0.010(2) 0.024(3) -0.001(2)
C6 0.039(3) 0.060(3) 0.065(4) -0.025(3) 0.031(3) -0.011(2)
C7 0.050(4) 0.060(3) 0.062(4) -0.022(3) 0.041(3) -0.019(3)
C8 0.056(3) 0.053(3) 0.041(3) -0.011(2) 0.037(3) -0.011(2)
C9 0.045(3) 0.031(2) 0.045(3) -0.008(2) 0.032(2) -0.005(2)
C10 0.043(3) 0.046(3) 0.043(3) -0.002(2) 0.029(2) -0.004(2)
C13 0.056(3) 0.059(3) 0.043(3) -0.006(2) 0.015(3) -0.003(2)
C16 0.044(3) 0.034(2) 0.033(3) 0.002(2) 0.030(3) -0.002(2)
C17 0.047(3) 0.042(3) 0.034(3) 0.004(2) 0.030(3) 0.003(2)
C18 0.055(4) 0.073(3) 0.029(3) -0.002(2) 0.027(3) -0.003(3)
C19 0.047(3) 0.100(4) 0.044(3) -0.009(3) 0.035(3) 0.000(3)
C20 0.029(3) 0.092(4) 0.045(3) -0.004(3) 0.021(3) -0.001(3)
C22 0.038(3) 0.052(3) 0.036(3) -0.007(2) 0.027(3) -0.012(2)
C23 0.043(3) 0.063(3) 0.032(3) -0.006(2) 0.020(3) -0.012(2)
C24 0.068(4) 0.077(4) 0.039(3) -0.002(3) 0.016(3) -0.008(3)
C25 0.093(5) 0.127(5) 0.048(4) -0.021(4) 0.023(4) -0.074(4)
C26 0.055(3) 0.052(3) 0.040(3) 0.009(2) 0.030(3) 0.014(3)
C27 0.047(4) 0.084(4) 0.071(5) -0.015(3) 0.008(3) 0.007(3)
C28 0.102(5) 0.071(4) 0.084(5) 0.040(4) 0.043(5) 0.025(4)
C29 0.032(3) 0.029(2) 0.025(2) -0.0022(18) 0.017(2) -0.0016(19)
C30 0.030(3) 0.027(2) 0.026(2) -0.0028(18) 0.015(2) -0.0040(18)
C31 0.039(3) 0.024(2) 0.031(3) 0.0038(19) 0.017(2) 0.0035(19)
C32 0.029(3) 0.025(2) 0.039(3) -0.005(2) 0.016(2) -0.0005(19)
C33 0.037(3) 0.049(3) 0.061(3) -0.022(2) 0.031(3) -0.012(2)
C34 0.045(4) 0.069(4) 0.091(5) -0.037(3) 0.045(4) -0.016(3)
C35 0.032(3) 0.062(4) 0.085(5) -0.033(3) 0.021(3) -0.010(3)
C36 0.039(3) 0.048(3) 0.050(4) -0.012(2) 0.011(3) -0.003(2)
C37 0.032(3) 0.028(2) 0.046(3) 0.000(2) 0.014(3) -0.006(2)
C41 0.048(3) 0.059(3) 0.032(3) -0.002(2) 0.013(3) -0.018(3)
C42 0.078(5) 0.107(5) 0.037(4) 0.014(3) 0.002(3) -0.046(4)
C43 0.078(4) 0.085(4) 0.054(4) -0.019(3) 0.046(4) -0.004(3)
C44 0.025(2) 0.036(2) 0.031(3) -0.005(2) 0.009(2) 0.0046(19)
C45 0.032(3) 0.042(3) 0.053(3) -0.010(2) 0.021(3) 0.005(2)
C46 0.041(3) 0.068(4) 0.076(5) -0.013(3) 0.027(3) 0.014(3)
C47 0.034(3) 0.076(4) 0.073(5) -0.020(3) 0.001(3) 0.024(3)
C48 0.055(4) 0.070(4) 0.041(3) -0.013(3) -0.001(3) 0.027(3)
C49 0.041(3) 0.040(3) 0.037(3) -0.008(2) 0.007(2) 0.011(2)
C50 0.078(4) 0.041(3) 0.029(3) -0.002(2) 0.020(3) 0.021(2)
C53 0.039(3) 0.056(3) 0.042(3) -0.007(2) 0.027(3) 0.007(2)
C54 0.126(6) 0.056(3) 0.053(4) -0.016(3) 0.049(4) -0.013(3)
C55 0.101(5) 0.055(4) 0.092(5) 0.001(3) 0.055(5) -0.010(3)
C56 0.048(3) 0.068(3) 0.045(3) -0.020(3) 0.022(3) -0.006(3)
C57 0.045(3) 0.043(3) 0.069(4) 0.006(3) 0.029(3) -0.002(2)
C58 0.031(3) 0.048(3) 0.034(3) -0.002(2) 0.011(2) -0.009(2)
C59 0.029(3) 0.045(3) 0.046(3) 0.006(2) 0.015(2) 0.010(2)
C60 0.074(5) 0.101(5) 0.069(4) -0.033(4) 0.002(4) 0.051(4)
C61 0.083(5) 0.058(4) 0.077(5) 0.035(3) -0.002(4) -0.021(3)
C62 0.053(3) 0.067(3) 0.041(3) 0.009(3) 0.033(3) 0.013(3)
C63 0.046(3) 0.057(3) 0.058(4) 0.015(3) 0.033(3) 0.002(2)
C64 0.055(3) 0.074(3) 0.036(3) -0.014(3) 0.031(3) -0.014(3)
C65 0.042(3) 0.046(3) 0.050(3) 0.003(2) 0.026(3) 0.017(2)
C66 0.056(3) 0.039(3) 0.059(4) 0.002(2) 0.025(3) 0.004(2)
C67 0.039(3) 0.054(3) 0.046(3) 0.013(2) 0.015(3) 0.013(2)
C68 0.036(3) 0.054(3) 0.035(3) -0.002(2) 0.022(2) -0.003(2)
C69 0.049(3) 0.078(4) 0.046(3) 0.027(3) 0.029(3) 0.014(3)
C70 0.067(4) 0.065(3) 0.059(4) -0.016(3) 0.048(3) -0.013(3)
C71 0.042(3) 0.049(3) 0.036(3) -0.005(2) 0.003(3) -0.011(2)
C72 0.062(4) 0.037(3) 0.045(3) -0.010(2) 0.024(3) -0.010(2)
C73 0.040(3) 0.046(3) 0.052(3) -0.006(2) 0.025(3) -0.015(2)
C11A 0.049(4) 0.064(4) 0.057(6) 0.012(4) 0.028(5) 0.005(3)
C12A 0.044(4) 0.076(5) 0.037(5) -0.008(4) 0.020(5) -0.010(5)
C14A 0.054(6) 0.079(4) 0.035(7) -0.010(5) 0.024(5) -0.005(4)
C15A 0.094(7) 0.065(7) 0.058(4) 0.001(7) 0.019(7) 0.022(6)
C51A 0.080(5) 0.085(7) 0.038(6) -0.022(5) 0.000(6) 0.040(5)
C52A 0.121(8) 0.070(4) 0.038(7) 0.026(5) 0.042(5) 0.042(6)
C38A 0.052(4) 0.075(4) 0.070(3) -0.032(3) 0.046(3) -0.026(3)
C39A 0.060(8) 0.097(4) 0.061(5) -0.021(4) 0.041(6) -0.012(7)
C40A 0.058(7) 0.082(6) 0.073(7) -0.039(5) 0.045(6) -0.022(4)
C11B 0.049(4) 0.064(4) 0.057(6) 0.012(4) 0.028(5) 0.005(3)
C12B 0.044(4) 0.076(5) 0.037(5) -0.008(4) 0.020(5) -0.010(5)
C14B 0.054(6) 0.079(4) 0.035(7) -0.010(5) 0.024(5) -0.005(4)
C15B 0.094(7) 0.065(7) 0.058(4) 0.001(7) 0.019(7) 0.022(6)
C51B 0.080(5) 0.085(7) 0.038(6) -0.022(5) 0.000(6) 0.040(5)
C52B 0.121(8) 0.070(4) 0.038(7) 0.026(5) 0.042(5) 0.042(6)
C38B 0.052(4) 0.075(4) 0.070(3) -0.032(3) 0.046(3) -0.026(3)
C39B 0.060(8) 0.097(4) 0.061(5) -0.021(4) 0.041(6) -0.012(7)
C40B 0.058(7) 0.082(6) 0.073(7) -0.039(5) 0.045(6) -0.022(4)

loop_
_atom_type_symbol
_atom_type_description
_atom_type_scat_dispersion_real
_atom_type_scat_dispersion_imag
_atom_type_scat_source
C C 0.0033 0.0016 'International Tables Vol C Tables 4.2.6.8 and 6.1.1.4'
H H 0.0000 0.0000 'International Tables Vol C Tables 4.2.6.8 and 6.1.1.4'
Fe Fe 0.3463 0.8444 'International Tables Vol C Tables 4.2.6.8 and 6.1.1.4'
N N 0.0061 0.0033 'International Tables Vol C Tables 4.2.6.8 and 6.1.1.4'
Na Na 0.0362 0.0249 'International Tables Vol C Tables 4.2.6.8 and 6.1.1.4'
Si Si 0.0817 0.0704 'International Tables Vol C Tables 4.2.6.8 and 6.1.1.4'

loop_
_geom_angle_atom_site_label_1
_geom_angle_atom_site_label_2
_geom_angle_atom_site_label_3
_geom_angle
N7 Fe1 N6 119.20(13)
N7 Fe1 N5 119.66(13)
N6 Fe1 N5 121.15(13)
C1 Na1 C29 168.95(17)
N5 Si1 C58 112.29(17)
N5 Si1 C57 114.0(2)
C58 Si1 C57 105.2(2)
N5 Si1 C56 112.28(19)
C58 Si1 C56 107.0(2)
C57 Si1 C56 105.5(2)
N5 Si2 C61 114.4(2)
N5 Si2 C59 112.84(17)
C61 Si2 C59 106.9(2)
N5 Si2 C60 113.6(2)
C61 Si2 C60 104.3(3)
C59 Si2 C60 103.8(2)
N6 Si3 C62 112.54(19)
N6 Si3 C64 113.39(18)
C62 Si3 C64 107.3(2)
N6 Si3 C63 112.29(19)
C62 Si3 C63 105.4(2)
C64 Si3 C63 105.4(2)
N6 Si4 C65 112.09(18)
N6 Si4 C66 114.06(19)
C65 Si4 C66 106.4(2)
N6 Si4 C67 113.20(19)
C65 Si4 C67 105.2(2)
C66 Si4 C67 105.1(2)
N7 Si5 C68 112.29(18)
N7 Si5 C69 113.49(18)
C68 Si5 C69 105.6(2)
N7 Si5 C70 112.92(18)
C68 Si5 C70 106.6(2)
C69 Si5 C70 105.4(2)
N7 Si6 C73 113.40(18)
N7 Si6 C72 112.81(19)
C73 Si6 C72 106.2(2)
N7 Si6 C71 112.14(18)
C73 Si6 C71 105.6(2)
C72 Si6 C71 106.1(2)
C1 N1 C3 112.0(3)
C1 N1 C4 123.4(3)
C3 N1 C4 124.5(3)
C1 N2 C2 112.7(3)
C1 N2 C16 123.6(3)
C2 N2 C16 123.8(3)
C29 N3 C31 112.1(3)
C29 N3 C32 124.0(3)
C31 N3 C32 123.9(3)
C29 N4 C30 112.4(3)
C29 N4 C44 122.1(3)
C30 N4 C44 125.4(3)
Si2 N5 Si1 122.94(18)
Si2 N5 Fe1 118.77(17)
Si1 N5 Fe1 118.17(17)
Si3 N6 Si4 122.31(19)
Si3 N6 Fe1 118.84(17)
Si4 N6 Fe1 118.85(18)
Si6 N7 Si5 122.96(19)
Si6 N7 Fe1 118.50(17)
Si5 N7 Fe1 118.41(17)
N1 C1 N2 102.3(3)
N1 C1 Na1 137.4(3)
N2 C1 Na1 120.2(3)
C3 C2 N2 106.5(4)
C3 C2 H2 126.7
N2 C2 H2 126.7
C2 C3 N1 106.5(4)
C2 C3 H3 126.7
N1 C3 H3 126.7
C9 C4 C5 122.7(4)
C9 C4 N1 118.5(4)
C5 C4 N1 118.7(4)
C6 C5 C4 117.4(5)
C6 C5 C13 120.8(5)
C4 C5 C13 121.8(4)
C7 C6 C5 120.1(5)
C7 C6 H6 119.9
C5 C6 H6 119.9
C8 C7 C6 121.6(5)
C8 C7 H7 119.2
C6 C7 H7 119.2
C7 C8 C9 120.3(5)
C7 C8 H8 119.8
C9 C8 H8 119.8
C4 C9 C8 117.6(4)
C4 C9 C10 122.1(4)
C8 C9 C10 120.3(4)
C12B C10 C9 115.1(8)
C9 C10 C11A 112.2(5)
C9 C10 C12A 110.5(6)
C11A C10 C12A 106.3(6)
C12B C10 C11B 113.4(8)
C9 C10 C11B 108.2(6)
C9 C10 H10 109.2
C11A C10 H10 109.2
C12A C10 H10 109.2
C14A C13 C5 116.9(9)
C5 C13 C14B 104.6(11)
C5 C13 C15B 113.9(15)
C14B C13 C15B 118.8(18)
C14A C13 C15A 105.3(15)
C5 C13 C15A 110.1(11)
C14A C13 H13 108.1
C5 C13 H13 108.1
C15A C13 H13 108.1
C22 C16 C17 124.2(4)
C22 C16 N2 118.1(4)
C17 C16 N2 117.7(4)
C18 C17 C16 115.5(4)
C18 C17 C26 121.3(4)
C16 C17 C26 123.2(4)
C19 C18 C17 121.5(5)
C19 C18 H18 119.3
C17 C18 H18 119.3
C18 C19 C20 121.2(5)
C18 C19 H19 119.4
C20 C19 H19 119.4
C19 C20 C22 120.4(5)
C19 C20 H20 119.8
C22 C20 H20 119.8
C16 C22 C20 117.2(4)
C16 C22 C23 122.9(4)
C20 C22 C23 119.9(4)
C25 C23 C24 111.6(5)
C25 C23 C22 110.1(4)
C24 C23 C22 112.3(4)
C25 C23 H23 107.5
C24 C23 H23 107.5
C22 C23 H23 107.5
C23 C24 H24A 109.5
C23 C24 H24B 109.5
H24A C24 H24B 109.5
C23 C24 H24C 109.5
H24A C24 H24C 109.5
H24B C24 H24C 109.5
C23 C25 H25A 109.5
C23 C25 H25B 109.5
H25A C25 H25B 109.5
C23 C25 H25C 109.5
H25A C25 H25C 109.5
H25B C25 H25C 109.5
C17 C26 C27 112.8(4)
C17 C26 C28 110.1(4)
C27 C26 C28 110.4(5)
C17 C26 H26 107.8
C27 C26 H26 107.8
C28 C26 H26 107.8
C26 C27 H27A 109.5
C26 C27 H27B 109.5
H27A C27 H27B 109.5
C26 C27 H27C 109.5
H27A C27 H27C 109.5
H27B C27 H27C 109.5
C26 C28 H28A 109.5
C26 C28 H28B 109.5
H28A C28 H28B 109.5
C26 C28 H28C 109.5
H28A C28 H28C 109.5
H28B C28 H28C 109.5
N4 C29 N3 102.3(3)
N4 C29 Na1 114.7(3)
N3 C29 Na1 142.9(3)
C31 C30 N4 107.0(3)
C31 C30 H30 126.5
N4 C30 H30 126.5
C30 C31 N3 106.2(3)
C30 C31 H31 126.9
N3 C31 H31 126.9
C37 C32 C33 122.9(4)
C37 C32 N3 118.7(4)
C33 C32 N3 118.5(4)
C32 C33 C34 116.4(4)
C32 C33 C38A 124.1(12)
C34 C33 C38A 119.5(12)
C32 C33 C38B 120.4(15)
C34 C33 C38B 123.1(15)
C35 C34 C33 122.1(5)
C35 C34 H34 119.0
C33 C34 H34 119.0
C36 C35 C34 119.8(5)
C36 C35 H35 120.1
C34 C35 H35 120.1
C35 C36 C37 121.3(5)
C35 C36 H36 119.3
C37 C36 H36 119.3
C36 C37 C32 117.5(4)
C36 C37 C41 119.7(5)
C32 C37 C41 122.7(4)
C42 C41 C43 110.8(5)
C42 C41 C37 112.7(4)
C43 C41 C37 110.6(4)
C42 C41 H41 107.5
C43 C41 H41 107.5
C37 C41 H41 107.5
C41 C42 H42A 109.5
C41 C42 H42B 109.5
H42A C42 H42B 109.5
C41 C42 H42C 109.5
H42A C42 H42C 109.5
H42B C42 H42C 109.5
C41 C43 H43A 109.5
C41 C43 H43B 109.5
H43A C43 H43B 109.5
C41 C43 H43C 109.5
H43A C43 H43C 109.5
H43B C43 H43C 109.5
C45 C44 C49 123.7(4)
C45 C44 N4 117.8(4)
C49 C44 N4 118.5(4)
C46 C45 C44 117.2(5)
C46 C45 C53 119.8(4)
C44 C45 C53 122.9(4)
C45 C46 C47 120.7(5)
C45 C46 H46 119.7
C47 C46 H46 119.7
C48 C47 C46 120.4(5)
C48 C47 H47 119.8
C46 C47 H47 119.8
C47 C48 C49 121.6(5)
C47 C48 H48 119.2
C49 C48 H48 119.2
C48 C49 C44 116.4(4)
C48 C49 C50 121.3(4)
C44 C49 C50 122.3(4)
C52B C50 C49 111.0(9)
C49 C50 C51A 116.1(9)
C52B C50 C51B 112.0(10)
C49 C50 C51B 106.6(11)
C49 C50 C52A 110.1(7)
C51A C50 C52A 108.1(8)
C49 C50 H50 107.4
C51A C50 H50 107.4
C52A C50 H50 107.4
C55 C53 C45 110.6(4)
C55 C53 C54 110.3(4)
C45 C53 C54 112.7(4)
C55 C53 H53 107.7
C45 C53 H53 107.7
C54 C53 H53 107.7
C53 C54 H54A 109.5
C53 C54 H54B 109.5
H54A C54 H54B 109.5
C53 C54 H54C 109.5
H54A C54 H54C 109.5
H54B C54 H54C 109.5
C53 C55 H55A 109.5
C53 C55 H55B 109.5
H55A C55 H55B 109.5
C53 C55 H55C 109.5
H55A C55 H55C 109.5
H55B C55 H55C 109.5
Si1 C56 H56A 109.5
Si1 C56 H56B 109.5
H56A C56 H56B 109.5
Si1 C56 H56C 109.5
H56A C56 H56C 109.5
H56B C56 H56C 109.5
Si1 C57 H57A 109.5
Si1 C57 H57B 109.5
H57A C57 H57B 109.5
Si1 C57 H57C 109.5
H57A C57 H57C 109.5
H57B C57 H57C 109.5
Si1 C58 H58A 109.5
Si1 C58 H58B 109.5
H58A C58 H58B 109.5
Si1 C58 H58C 109.5
H58A C58 H58C 109.5
H58B C58 H58C 109.5
Si2 C59 H59A 109.5
Si2 C59 H59B 109.5
H59A C59 H59B 109.5
Si2 C59 H59C 109.5
H59A C59 H59C 109.5
H59B C59 H59C 109.5
Si2 C60 H60A 109.5
Si2 C60 H60B 109.5
H60A C60 H60B 109.5
Si2 C60 H60C 109.5
H60A C60 H60C 109.5
H60B C60 H60C 109.5
Si2 C61 H61A 109.5
Si2 C61 H61B 109.5
H61A C61 H61B 109.5
Si2 C61 H61C 109.5
H61A C61 H61C 109.5
H61B C61 H61C 109.5
Si3 C62 H62A 109.5
Si3 C62 H62B 109.5
H62A C62 H62B 109.5
Si3 C62 H62C 109.5
H62A C62 H62C 109.5
H62B C62 H62C 109.5
Si3 C63 H63A 109.5
Si3 C63 H63B 109.5
H63A C63 H63B 109.5
Si3 C63 H63C 109.5
H63A C63 H63C 109.5
H63B C63 H63C 109.5
Si3 C64 H64A 109.5
Si3 C64 H64B 109.5
H64A C64 H64B 109.5
Si3 C64 H64C 109.5
H64A C64 H64C 109.5
H64B C64 H64C 109.5
Si4 C65 H65A 109.5
Si4 C65 H65B 109.5
H65A C65 H65B 109.5
Si4 C65 H65C 109.5
H65A C65 H65C 109.5
H65B C65 H65C 109.5
Si4 C66 H66A 109.5
Si4 C66 H66B 109.5
H66A C66 H66B 109.5
Si4 C66 H66C 109.5
H66A C66 H66C 109.5
H66B C66 H66C 109.5
Si4 C67 H67A 109.5
Si4 C67 H67B 109.5
H67A C67 H67B 109.5
Si4 C67 H67C 109.5
H67A C67 H67C 109.5
H67B C67 H67C 109.5
Si5 C68 H68A 109.5
Si5 C68 H68B 109.5
H68A C68 H68B 109.5
Si5 C68 H68C 109.5
H68A C68 H68C 109.5
H68B C68 H68C 109.5
Si5 C69 H69A 109.5
Si5 C69 H69B 109.5
H69A C69 H69B 109.5
Si5 C69 H69C 109.5
H69A C69 H69C 109.5
H69B C69 H69C 109.5
Si5 C70 H70A 109.5
Si5 C70 H70B 109.5
H70A C70 H70B 109.5
Si5 C70 H70C 109.5
H70A C70 H70C 109.5
H70B C70 H70C 109.5
Si6 C71 H71A 109.5
Si6 C71 H71B 109.5
H71A C71 H71B 109.5
Si6 C71 H71C 109.5
H71A C71 H71C 109.5
H71B C71 H71C 109.5
Si6 C72 H72A 109.5
Si6 C72 H72B 109.5
H72A C72 H72B 109.5
Si6 C72 H72C 109.5
H72A C72 H72C 109.5
H72B C72 H72C 109.5
Si6 C73 H73A 109.5
Si6 C73 H73B 109.5
H73A C73 H73B 109.5
Si6 C73 H73C 109.5
H73A C73 H73C 109.5
H73B C73 H73C 109.5
C10 C11A H11A 109.5
C10 C11A H11B 109.5
H11A C11A H11B 109.5
C10 C11A H11C 109.5
H11A C11A H11C 109.5
H11B C11A H11C 109.5
C10 C12A H12A 109.5
C10 C12A H12B 109.5
H12A C12A H12B 109.5
C10 C12A H12C 109.5
H12A C12A H12C 109.5
H12B C12A H12C 109.5
C13 C14A H14A 109.5
C13 C14A H14B 109.5
H14A C14A H14B 109.5
C13 C14A H14C 109.5
H14A C14A H14C 109.5
H14B C14A H14C 109.5
C13 C15A H15A 109.5
C13 C15A H15B 109.5
H15A C15A H15B 109.5
C13 C15A H15C 109.5
H15A C15A H15C 109.5
H15B C15A H15C 109.5
C50 C51A H51A 109.5
C50 C51A H51B 109.5
H51A C51A H51B 109.5
C50 C51A H51C 109.5
H51A C51A H51C 109.5
H51B C51A H51C 109.5
C50 C52A H52A 109.5
C50 C52A H52B 109.5
H52A C52A H52B 109.5
C50 C52A H52C 109.5
H52A C52A H52C 109.5
H52B C52A H52C 109.5
C33 C38A C39A 107.5(16)
C33 C38A C40A 109.1(15)
C39A C38A C40A 110.8(15)
C33 C38A H38A 109.8
C39A C38A H38A 109.8
C40A C38A H38A 109.8
C38A C39A H39A 109.5
C38A C39A H39B 109.5
H39A C39A H39B 109.5
C38A C39A H39C 109.5
H39A C39A H39C 109.5
H39B C39A H39C 109.5
C38A C40A H40A 109.5
C38A C40A H40B 109.5
H40A C40A H40B 109.5
C38A C40A H40C 109.5
H40A C40A H40C 109.5
H40B C40A H40C 109.5
C10 C11B H11D 109.5
C10 C11B H11E 109.5
H11D C11B H11E 109.5
C10 C11B H11F 109.5
H11D C11B H11F 109.5
H11E C11B H11F 109.5
C10 C12B H12D 109.5
C10 C12B H12E 109.5
H12D C12B H12E 109.5
C10 C12B H12F 109.5
H12D C12B H12F 109.5
H12E C12B H12F 109.5
C13 C14B H14D 109.5
C13 C14B H14E 109.5
H14D C14B H14E 109.5
C13 C14B H14F 109.5
H14D C14B H14F 109.5
H14E C14B H14F 109.5
C13 C15B H15D 109.5
C13 C15B H15E 109.5
H15D C15B H15E 109.5
C13 C15B H15F 109.5
H15D C15B H15F 109.5
H15E C15B H15F 109.5
C50 C51B H51D 109.5
C50 C51B H51E 109.5
H51D C51B H51E 109.5
C50 C51B H51F 109.5
H51D C51B H51F 109.5
H51E C51B H51F 109.5
C50 C52B H52D 109.2
C50 C52B H52E 109.6
H52D C52B H52E 109.5
C50 C52B H52F 109.6
H52D C52B H52F 109.5
H52E C52B H52F 109.5
C33 C38B C39B 116.2(19)
C33 C38B C40B 118(2)
C39B C38B C40B 106.5(17)
C33 C38B H38B 104.9
C39B C38B H38B 104.9
C40B C38B H38B 104.9
C38B C39B H39D 109.5
C38B C39B H39E 109.5
H39D C39B H39E 109.5
C38B C39B H39F 109.5
H39D C39B H39F 109.5
H39E C39B H39F 109.5
C38B C40B H40D 109.5
C38B C40B H40E 109.5
H40D C40B H40E 109.5
C38B C40B H40F 109.5
H40D C40B H40F 109.5
H40E C40B H40F 109.5

loop_
_geom_bond_atom_site_label_1
_geom_bond_atom_site_label_2
_geom_bond_distance
Fe1 N7 1.990(3)
Fe1 N6 1.993(3)
Fe1 N5 1.996(3)
Na1 C1 2.445(4)
Na1 C29 2.460(4)
Si1 N5 1.709(3)
Si1 C58 1.870(4)
Si1 C57 1.876(4)
Si1 C56 1.890(4)
Si2 N5 1.704(3)
Si2 C61 1.858(5)
Si2 C59 1.864(4)
Si2 C60 1.895(5)
Si3 N6 1.703(3)
Si3 C62 1.865(4)
Si3 C64 1.876(5)
Si3 C63 1.878(4)
Si4 N6 1.708(3)
Si4 C65 1.861(4)
Si4 C66 1.874(4)
Si4 C67 1.885(5)
Si5 N7 1.707(3)
Si5 C68 1.868(4)
Si5 C69 1.875(4)
Si5 C70 1.883(4)
Si6 N7 1.706(3)
Si6 C73 1.856(4)
Si6 C72 1.882(4)
Si6 C71 1.882(5)
N1 C1 1.360(5)
N1 C3 1.388(5)
N1 C4 1.442(5)
N2 C1 1.362(5)
N2 C2 1.375(5)
N2 C16 1.445(5)
N3 C29 1.363(5)
N3 C31 1.392(5)
N3 C32 1.448(5)
N4 C29 1.362(5)
N4 C30 1.376(4)
N4 C44 1.443(5)
C2 C3 1.334(6)
C2 H2 0.9500
C3 H3 0.9500
C4 C9 1.393(6)
C4 C5 1.394(6)
C5 C6 1.394(6)
C5 C13 1.525(6)
C6 C7 1.382(7)
C6 H6 0.9500
C7 C8 1.362(6)
C7 H7 0.9500
C8 C9 1.395(5)
C8 H8 0.9500
C9 C10 1.516(6)
C10 C12B 1.510(8)
C10 C11A 1.542(7)
C10 C12A 1.544(7)
C10 C11B 1.545(8)
C10 H10 1.0000
C13 C14A 1.520(8)
C13 C14B 1.526(9)
C13 C15B 1.532(9)
C13 C15A 1.554(8)
C13 H13 1.0000
C16 C22 1.386(6)
C16 C17 1.408(6)
C17 C18 1.400(6)
C17 C26 1.499(6)
C18 C19 1.372(6)
C18 H18 0.9500
C19 C20 1.374(7)
C19 H19 0.9500
C20 C22 1.397(6)
C20 H20 0.9500
C22 C23 1.525(6)
C23 C25 1.511(6)
C23 C24 1.517(6)
C23 H23 1.0000
C24 H24A 0.9800
C24 H24B 0.9800
C24 H24C 0.9800
C25 H25A 0.9800
C25 H25B 0.9800
C25 H25C 0.9800
C26 C27 1.519(6)
C26 C28 1.528(6)
C26 H26 1.0000
C27 H27A 0.9800
C27 H27B 0.9800
C27 H27C 0.9800
C28 H28A 0.9800
C28 H28B 0.9800
C28 H28C 0.9800
C30 C31 1.330(5)
C30 H30 0.9500
C31 H31 0.9500
C32 C37 1.394(6)
C32 C33 1.399(6)
C33 C34 1.400(6)
C33 C38A 1.499(8)
C33 C38B 1.504(9)
C34 C35 1.373(7)
C34 H34 0.9500
C35 C36 1.373(7)
C35 H35 0.9500
C36 C37 1.393(6)
C36 H36 0.9500
C37 C41 1.521(6)
C41 C42 1.518(6)
C41 C43 1.519(6)
C41 H41 1.0000
C42 H42A 0.9800
C42 H42B 0.9800
C42 H42C 0.9800
C43 H43A 0.9800
C43 H43B 0.9800
C43 H43C 0.9800
C44 C45 1.395(6)
C44 C49 1.399(6)
C45 C46 1.386(6)
C45 C53 1.515(6)
C46 C47 1.390(7)
C46 H46 0.9500
C47 C48 1.373(7)
C47 H47 0.9500
C48 C49 1.391(6)
C48 H48 0.9500
C49 C50 1.519(6)
C50 C52B 1.508(9)
C50 C51A 1.528(8)
C50 C51B 1.545(9)
C50 C52A 1.547(8)
C50 H50 1.0000
C53 C55 1.514(6)
C53 C54 1.528(6)
C53 H53 1.0000
C54 H54A 0.9800
C54 H54B 0.9800
C54 H54C 0.9800
C55 H55A 0.9800
C55 H55B 0.9800
C55 H55C 0.9800
C56 H56A 0.9800
C56 H56B 0.9800
C56 H56C 0.9800
C57 H57A 0.9800
C57 H57B 0.9800
C57 H57C 0.9800
C58 H58A 0.9800
C58 H58B 0.9800
C58 H58C 0.9800
C59 H59A 0.9800
C59 H59B 0.9800
C59 H59C 0.9800
C60 H60A 0.9800
C60 H60B 0.9800
C60 H60C 0.9800
C61 H61A 0.9800
C61 H61B 0.9800
C61 H61C 0.9800
C62 H62A 0.9800
C62 H62B 0.9800
C62 H62C 0.9800
C63 H63A 0.9800
C63 H63B 0.9800
C63 H63C 0.9800
C64 H64A 0.9800
C64 H64B 0.9800
C64 H64C 0.9800
C65 H65A 0.9800
C65 H65B 0.9800
C65 H65C 0.9800
C66 H66A 0.9800
C66 H66B 0.9800
C66 H66C 0.9800
C67 H67A 0.9800
C67 H67B 0.9800
C67 H67C 0.9800
C68 H68A 0.9800
C68 H68B 0.9800
C68 H68C 0.9800
C69 H69A 0.9800
C69 H69B 0.9800
C69 H69C 0.9800
C70 H70A 0.9800
C70 H70B 0.9800
C70 H70C 0.9800
C71 H71A 0.9800
C71 H71B 0.9800
C71 H71C 0.9800
C72 H72A 0.9800
C72 H72B 0.9800
C72 H72C 0.9800
C73 H73A 0.9800
C73 H73B 0.9800
C73 H73C 0.9800
C11A H11A 0.9800
C11A H11B 0.9800
C11A H11C 0.9800
C12A H12A 0.9800
C12A H12B 0.9800
C12A H12C 0.9800
C14A H14A 0.9800
C14A H14B 0.9800
C14A H14C 0.9800
C15A H15A 0.9800
C15A H15B 0.9800
C15A H15C 0.9800
C51A H51A 0.9800
C51A H51B 0.9800
C51A H51C 0.9800
C52A H52A 0.9800
C52A H52B 0.9800
C52A H52C 0.9800
C38A C39A 1.533(9)
C38A C40A 1.536(8)
C38A H38A 1.0000
C39A H39A 0.9800
C39A H39B 0.9800
C39A H39C 0.9800
C40A H40A 0.9800
C40A H40B 0.9800
C40A H40C 0.9800
C11B H11D 0.9800
C11B H11E 0.9800
C11B H11F 0.9800
C12B H12D 0.9800
C12B H12E 0.9800
C12B H12F 0.9800
C14B H14D 0.9800
C14B H14E 0.9800
C14B H14F 0.9800
C15B H15D 0.9800
C15B H15E 0.9800
C15B H15F 0.9800
C51B H51D 0.9800
C51B H51E 0.9800
C51B H51F 0.9800
C52B H52D 0.9800
C52B H52E 0.9800
C52B H52F 0.9800
C38B C39B 1.532(9)
C38B C40B 1.536(9)
C38B H38B 1.0000
C39B H39D 0.9800
C39B H39E 0.9800
C39B H39F 0.9800
C40B H40D 0.9800
C40B H40E 0.9800
C40B H40F 0.9800

loop_
_geom_torsion_atom_site_label_1
_geom_torsion_atom_site_label_2
_geom_torsion_atom_site_label_3
_geom_torsion_atom_site_label_4
_geom_torsion
C61 Si2 N5 Si1 -63.8(3)
C59 Si2 N5 Si1 173.6(2)
C60 Si2 N5 Si1 55.8(3)
C61 Si2 N5 Fe1 120.3(3)
C59 Si2 N5 Fe1 -2.3(3)
C60 Si2 N5 Fe1 -120.1(3)
C58 Si1 N5 Si2 177.5(2)
C57 Si1 N5 Si2 58.0(3)
C56 Si1 N5 Si2 -61.9(3)
C58 Si1 N5 Fe1 -6.5(3)
C57 Si1 N5 Fe1 -126.0(2)
C56 Si1 N5 Fe1 114.1(2)
C62 Si3 N6 Si4 161.7(2)
C64 Si3 N6 Si4 -76.3(3)
C63 Si3 N6 Si4 43.0(3)
C62 Si3 N6 Fe1 -18.3(3)
C64 Si3 N6 Fe1 103.7(2)
C63 Si3 N6 Fe1 -137.0(2)
C65 Si4 N6 Si3 163.7(2)
C66 Si4 N6 Si3 -75.2(3)
C67 Si4 N6 Si3 44.9(3)
C65 Si4 N6 Fe1 -16.3(3)
C66 Si4 N6 Fe1 104.8(2)
C67 Si4 N6 Fe1 -135.1(2)
C73 Si6 N7 Si5 168.7(2)
C72 Si6 N7 Si5 -70.6(3)
C71 Si6 N7 Si5 49.1(3)
C73 Si6 N7 Fe1 -7.1(3)
C72 Si6 N7 Fe1 113.6(2)
C71 Si6 N7 Fe1 -126.7(2)
C68 Si5 N7 Si6 164.0(2)
C69 Si5 N7 Si6 -76.4(3)
C70 Si5 N7 Si6 43.5(3)
C68 Si5 N7 Fe1 -20.2(3)
C69 Si5 N7 Fe1 99.4(2)
C70 Si5 N7 Fe1 -140.7(2)
C3 N1 C1 N2 0.3(5)
C4 N1 C1 N2 -177.0(4)
C3 N1 C1 Na1 -175.1(4)
C4 N1 C1 Na1 7.6(7)
C2 N2 C1 N1 -0.2(5)
C16 N2 C1 N1 180.0(4)
C2 N2 C1 Na1 176.3(3)
C16 N2 C1 Na1 -3.6(5)
C1 N2 C2 C3 0.0(6)
C16 N2 C2 C3 179.8(4)
N2 C2 C3 N1 0.2(6)
C1 N1 C3 C2 -0.3(6)
C4 N1 C3 C2 176.9(4)
C1 N1 C4 C9 -96.0(5)
C3 N1 C4 C9 87.1(5)
C1 N1 C4 C5 85.1(5)
C3 N1 C4 C5 -91.8(5)
C9 C4 C5 C6 4.2(6)
N1 C4 C5 C6 -177.1(3)
C9 C4 C5 C13 -176.9(4)
N1 C4 C5 C13 1.8(6)
C4 C5 C6 C7 -2.1(6)
C13 C5 C6 C7 179.0(4)
C5 C6 C7 C8 -0.6(7)
C6 C7 C8 C9 1.4(7)
C5 C4 C9 C8 -3.4(6)
N1 C4 C9 C8 177.8(3)
C5 C4 C9 C10 176.2(4)
N1 C4 C9 C10 -2.6(6)
C7 C8 C9 C4 0.6(6)
C7 C8 C9 C10 -179.0(4)
C4 C9 C10 C12B -138.9(7)
C8 C9 C10 C12B 40.7(8)
C4 C9 C10 C11A 132.7(6)
C8 C9 C10 C11A -47.7(7)
C4 C9 C10 C12A -108.7(6)
C8 C9 C10 C12A 70.9(6)
C4 C9 C10 C11B 93.1(7)
C8 C9 C10 C11B -87.3(7)
C6 C5 C13 C14A 83.7(13)
C4 C5 C13 C14A -95.2(13)
C6 C5 C13 C14B 71.9(16)
C4 C5 C13 C14B -107.0(16)
C6 C5 C13 C15B -59.4(11)
C4 C5 C13 C15B 121.8(11)
C6 C5 C13 C15A -36.4(8)
C4 C5 C13 C15A 144.7(7)
C1 N2 C16 C22 90.6(5)
C2 N2 C16 C22 -89.3(5)
C1 N2 C16 C17 -90.5(5)
C2 N2 C16 C17 89.7(5)
C22 C16 C17 C18 1.4(6)
N2 C16 C17 C18 -177.4(3)
C22 C16 C17 C26 -179.6(4)
N2 C16 C17 C26 1.5(6)
C16 C17 C18 C19 0.7(7)
C26 C17 C18 C19 -178.3(4)
C17 C18 C19 C20 -2.1(8)
C18 C19 C20 C22 1.5(8)
C17 C16 C22 C20 -2.0(6)
N2 C16 C22 C20 176.9(4)
C17 C16 C22 C23 177.0(4)
N2 C16 C22 C23 -4.1(6)
C19 C20 C22 C16 0.5(7)
C19 C20 C22 C23 -178.6(4)
C16 C22 C23 C25 116.4(5)
C20 C22 C23 C25 -64.6(6)
C16 C22 C23 C24 -118.6(5)
C20 C22 C23 C24 60.5(6)
C18 C17 C26 C27 -51.8(6)
C16 C17 C26 C27 129.3(5)
C18 C17 C26 C28 72.0(6)
C16 C17 C26 C28 -106.9(5)
C30 N4 C29 N3 0.0(4)
C44 N4 C29 N3 -177.3(3)
C30 N4 C29 Na1 177.4(2)
C44 N4 C29 Na1 0.1(5)
C31 N3 C29 N4 -0.1(4)
C32 N3 C29 N4 176.9(3)
C31 N3 C29 Na1 -176.1(4)
C32 N3 C29 Na1 0.9(7)
C29 N4 C30 C31 0.1(5)
C44 N4 C30 C31 177.3(4)
N4 C30 C31 N3 -0.1(4)
C29 N3 C31 C30 0.2(5)
C32 N3 C31 C30 -176.9(4)
C29 N3 C32 C37 -89.7(5)
C31 N3 C32 C37 87.0(5)
C29 N3 C32 C33 90.6(5)
C31 N3 C32 C33 -92.8(5)
C37 C32 C33 C34 3.1(6)
N3 C32 C33 C34 -177.1(4)
C37 C32 C33 C38A -176.8(11)
N3 C32 C33 C38A 3.0(12)
C37 C32 C33 C38B 178.9(13)
N3 C32 C33 C38B -1.4(14)
C32 C33 C34 C35 -1.1(7)
C38A C33 C34 C35 178.8(11)
C38B C33 C34 C35 -176.8(14)
C33 C34 C35 C36 -0.5(8)
C34 C35 C36 C37 0.2(7)
C35 C36 C37 C32 1.7(6)
C35 C36 C37 C41 178.8(4)
C33 C32 C37 C36 -3.4(6)
N3 C32 C37 C36 176.8(3)
C33 C32 C37 C41 179.5(4)
N3 C32 C37 C41 -0.2(6)
C36 C37 C41 C42 44.7(6)
C32 C37 C41 C42 -138.3(4)
C36 C37 C41 C43 -79.9(5)
C32 C37 C41 C43 97.1(5)
C29 N4 C44 C45 77.6(5)
C30 N4 C44 C45 -99.3(5)
C29 N4 C44 C49 -103.0(5)
C30 N4 C44 C49 80.1(5)
C49 C44 C45 C46 1.7(7)
N4 C44 C45 C46 -179.0(4)
C49 C44 C45 C53 -177.0(4)
N4 C44 C45 C53 2.3(6)
C44 C45 C46 C47 -0.1(8)
C53 C45 C46 C47 178.6(5)
C45 C46 C47 C48 -0.4(9)
C46 C47 C48 C49 -0.6(9)
C47 C48 C49 C44 1.9(8)
C47 C48 C49 C50 -178.7(5)
C45 C44 C49 C48 -2.5(7)
N4 C44 C49 C48 178.1(4)
C45 C44 C49 C50 178.1(4)
N4 C44 C49 C50 -1.3(7)
C48 C49 C50 C52B -65.5(9)
C44 C49 C50 C52B 113.9(8)
C48 C49 C50 C51A 31.6(9)
C44 C49 C50 C51A -149.0(7)
C48 C49 C50 C51B 56.8(9)
C44 C49 C50 C51B -123.8(9)
C48 C49 C50 C52A -91.5(7)
C44 C49 C50 C52A 87.9(7)
C46 C45 C53 C55 -76.2(5)
C44 C45 C53 C55 102.4(5)
C46 C45 C53 C54 47.7(6)
C44 C45 C53 C54 -133.6(5)
C32 C33 C38A C39A -106.8(16)
C34 C33 C38A C39A 73.3(16)
C38B C33 C38A C39A -61(27)
C32 C33 C38A C40A 133.1(13)
C34 C33 C38A C40A -46.8(19)
C38B C33 C38A C40A 179(100)
C32 C33 C38B C39B -91(2)
C34 C33 C38B C39B 84(2)
C38A C33 C38B C39B 132(30)
C32 C33 C38B C40B 141(2)
C34 C33 C38B C40B -44(3)
C38A C33 C38B C40B 4(26)
